data_7005996
loop_
_publ_author_name
'Tang, Guangrong'
'Jin, Guo-Xin'

_publ_section_title
;
 Polymerization of methyl methacrylate catalyzed by nickel complexes
 with hydroxyindanone-imine ligands.
;
_journal_issue 34
_journal_name_full 'Dalton transactions (Cambridge, England : 2003)'
_journal_page_first 3840
_journal_page_last 3846
_journal_paper_doi 10.1039/b708048d
_journal_year 2007
_chemical_formula_sum 'C46 H56 N2 Ni O2'
_chemical_formula_weight 727.64
_chemical_name_systematic
;
?
;
_space_group_IT_number 2
_symmetry_cell_setting triclinic
_symmetry_space_group_name_Hall '-P 1'
_symmetry_space_group_name_H-M 'P -1'
_atom_sites_solution_hydrogens geom
_atom_sites_solution_primary direct
_atom_sites_solution_secondary difmap
_audit_creation_method SHELXL-97
_cell_angle_alpha 79.860(7)
_cell_angle_beta 78.497(7)
_cell_angle_gamma 72.554(6)
_cell_formula_units_Z 2
_cell_length_a 9.878(4)
_cell_length_b 11.226(5)
_cell_length_c 19.901(9)
_cell_measurement_reflns_used 958
_cell_measurement_temperature 293(2)
_cell_measurement_theta_max 20.220
_cell_measurement_theta_min 2.298
_cell_volume 2047.0(15)
_computing_cell_refinement 'Bruker SMART'
_computing_data_collection 'Bruker SMART'
_computing_data_reduction 'Bruker SHELXTL'
_computing_molecular_graphics 'Bruker SHELXTL'
_computing_publication_material 'Bruker SHELXTL'
_computing_structure_refinement 'SHELXL-97 (Sheldrick, 1997)'
_computing_structure_solution 'SHELXS-97 (Sheldrick, 1990)'
_diffrn_ambient_temperature 293(2)
_diffrn_measured_fraction_theta_full 0.987
_diffrn_measured_fraction_theta_max 0.987
_diffrn_measurement_device_type 'CCD area detector'
_diffrn_measurement_method 'phi and omega scans'
_diffrn_radiation_monochromator graphite
_diffrn_radiation_source 'fine-focus sealed tube'
_diffrn_radiation_type MoK\a
_diffrn_radiation_wavelength 0.71073
_diffrn_reflns_av_R_equivalents 0.0991
_diffrn_reflns_av_sigmaI/netI 0.1266
_diffrn_reflns_limit_h_max 11
_diffrn_reflns_limit_h_min -10
_diffrn_reflns_limit_k_max 13
_diffrn_reflns_limit_k_min -12
_diffrn_reflns_limit_l_max 23
_diffrn_reflns_limit_l_min -21
_diffrn_reflns_number 8640
_diffrn_reflns_theta_full 25.01
_diffrn_reflns_theta_max 25.01
_diffrn_reflns_theta_min 1.05
_diffrn_standards_decay_% 5.58
_exptl_absorpt_coefficient_mu 0.512
_exptl_absorpt_correction_T_max 0.9506
_exptl_absorpt_correction_T_min 0.9046
_exptl_absorpt_correction_type multi-scan
_exptl_absorpt_process_details sadabs
_exptl_crystal_colour brown
_exptl_crystal_density_diffrn 1.181
_exptl_crystal_density_method 'not measured'
_exptl_crystal_F_000 780
_exptl_crystal_size_max 0.20
_exptl_crystal_size_mid 0.15
_exptl_crystal_size_min 0.10
_refine_diff_density_max 0.548
_refine_diff_density_min -0.574
_refine_diff_density_rms 0.065
_refine_ls_extinction_method none
_refine_ls_goodness_of_fit_ref 0.861
_refine_ls_hydrogen_treatment constr
_refine_ls_matrix_type full
_refine_ls_number_parameters 475
_refine_ls_number_reflns 7129
_refine_ls_number_restraints 0
_refine_ls_restrained_S_all 0.861
_refine_ls_R_factor_all 0.1390
_refine_ls_R_factor_gt 0.0692
_refine_ls_shift/su_max 0.001
_refine_ls_shift/su_mean 0.000
_refine_ls_structure_factor_coef Fsqd
_refine_ls_weighting_details 'calc w=1/[\s^2^(Fo^2^)+(0.0869P)^2^+0.0000P] where P=(Fo^2^+2Fc^2^)/3'
_refine_ls_weighting_scheme calc
_refine_ls_wR_factor_gt 0.1553
_refine_ls_wR_factor_ref 0.1783
_reflns_number_gt 3174
_reflns_number_total 7129
_reflns_threshold_expression >2sigma(I)
_cod_data_source_file b708048d.txt
_cod_data_source_block f60915e
_cod_depositor_comments
;
The following automatic conversions were performed:
'_symmetry_cell_setting' value 'Triclinic' changed to 'triclinic'
according to '/home/saulius/struct/CIF-dictionaries/cif_core.dic'
dictionary named 'cif_core.dic' version 2.4.1 from 2010-06-29.

Automatic conversion script
Id: cif_fix_enum 1527 2010-12-29 10:47:43Z saulius 
;
_cod_original_sg_symbol_H-M P-1
_cod_database_code 7005996

loop_
_symmetry_equiv_pos_as_xyz
'x, y, z'
'-x, -y, -z'

loop_
_atom_site_label
_atom_site_type_symbol
_atom_site_fract_x
_atom_site_fract_y
_atom_site_fract_z
_atom_site_U_iso_or_equiv
_atom_site_adp_type
_atom_site_occupancy
_atom_site_symmetry_multiplicity
_atom_site_calc_flag
_atom_site_refinement_flags
_atom_site_disorder_assembly
_atom_site_disorder_group
Ni1 Ni 0.5000 0.5000 0.5000 0.0725(3) Uani 1 2 d S . .
Ni2 Ni 0.5000 1.0000 0.0000 0.0600(3) Uani 1 2 d S . .
N1 N 0.4377(4) 0.4422(4) 0.4278(2) 0.0660(11) Uani 1 1 d . . .
N2 N 0.5686(4) 1.0226(3) 0.07951(19) 0.0588(10) Uani 1 1 d . . .
O1 O 0.4753(4) 0.3689(4) 0.56510(17) 0.0958(13) Uani 1 1 d . . .
O2 O 0.5996(4) 0.8321(3) 0.00106(18) 0.0842(11) Uani 1 1 d . . .
C1 C 0.4204(6) 0.2774(5) 0.5616(3) 0.0716(14) Uani 1 1 d . . .
C2 C 0.4023(7) 0.1884(6) 0.6182(3) 0.0965(19) Uani 1 1 d . . .
H2 H 0.4259 0.1946 0.6602 0.116 Uiso 1 1 calc R . .
C3 C 0.3490(7) 0.0903(5) 0.6120(3) 0.0968(19) Uani 1 1 d . . .
H3 H 0.3416 0.0300 0.6500 0.116 Uiso 1 1 calc R . .
C4 C 0.3062(6) 0.0774(5) 0.5517(3) 0.0825(16) Uani 1 1 d . . .
C5 C 0.3232(5) 0.1665(5) 0.4961(3) 0.0722(14) Uani 1 1 d . . .
C6 C 0.3793(5) 0.2641(4) 0.5014(3) 0.0647(13) Uani 1 1 d . . .
C7 C 0.3928(5) 0.3431(5) 0.4377(2) 0.0658(13) Uani 1 1 d . . .
C8 C 0.3470(7) 0.2875(5) 0.3841(3) 0.0927(18) Uani 1 1 d . . .
H8A H 0.2729 0.3504 0.3617 0.111 Uiso 1 1 calc R . .
H8B H 0.4282 0.2573 0.3491 0.111 Uiso 1 1 calc R . .
C9 C 0.2899(7) 0.1798(5) 0.4235(3) 0.0864(17) Uani 1 1 d . . .
H9 H 0.3438 0.1027 0.4030 0.104 Uiso 1 1 calc R . .
C10 C 0.2499(7) -0.0338(5) 0.5485(3) 0.116(2) Uani 1 1 d . . .
H10A H 0.1488 -0.0045 0.5466 0.174 Uiso 1 1 calc R . .
H10B H 0.2664 -0.0937 0.5889 0.174 Uiso 1 1 calc R . .
H10C H 0.2992 -0.0731 0.5080 0.174 Uiso 1 1 calc R . .
C11 C 0.1379(8) 0.2031(7) 0.4200(4) 0.136(3) Uani 1 1 d . . .
H11A H 0.1102 0.1265 0.4354 0.203 Uiso 1 1 calc R . .
H11B H 0.1215 0.2321 0.3732 0.203 Uiso 1 1 calc R . .
H11C H 0.0818 0.2659 0.4492 0.203 Uiso 1 1 calc R . .
C12 C 0.4423(6) 0.5107(5) 0.3595(3) 0.0664(13) Uani 1 1 d . . .
C13 C 0.5661(6) 0.4810(5) 0.3117(3) 0.0766(15) Uani 1 1 d . . .
C14 C 0.5689(7) 0.5550(6) 0.2466(3) 0.0911(18) Uani 1 1 d . . .
H14 H 0.6514 0.5381 0.2138 0.109 Uiso 1 1 calc R . .
C15 C 0.4523(9) 0.6511(6) 0.2310(3) 0.099(2) Uani 1 1 d . . .
H15 H 0.4554 0.7000 0.1882 0.118 Uiso 1 1 calc R . .
C16 C 0.3310(7) 0.6745(5) 0.2793(3) 0.0862(17) Uani 1 1 d . . .
H16 H 0.2513 0.7377 0.2669 0.103 Uiso 1 1 calc R . .
C17 C 0.3192(6) 0.6113(5) 0.3443(3) 0.0740(15) Uani 1 1 d . . .
C18 C 0.6978(7) 0.3758(7) 0.3296(3) 0.113(2) Uani 1 1 d . . .
H18 H 0.6661 0.3250 0.3718 0.136 Uiso 1 1 calc R . .
C19 C 0.7590(8) 0.2894(7) 0.2744(4) 0.151(3) Uani 1 1 d . . .
H19A H 0.6850 0.2577 0.2656 0.226 Uiso 1 1 calc R . .
H19B H 0.8355 0.2204 0.2896 0.226 Uiso 1 1 calc R . .
H19C H 0.7954 0.3351 0.2327 0.226 Uiso 1 1 calc R . .
C20 C 0.8094(9) 0.4286(9) 0.3461(5) 0.183(4) Uani 1 1 d . . .
H20A H 0.8393 0.4828 0.3067 0.274 Uiso 1 1 calc R . .
H20B H 0.8907 0.3608 0.3575 0.274 Uiso 1 1 calc R . .
H20C H 0.7691 0.4757 0.3847 0.274 Uiso 1 1 calc R . .
C21 C 0.1886(7) 0.6468(6) 0.3971(3) 0.0943(18) Uani 1 1 d . . .
H21 H 0.2069 0.5897 0.4396 0.113 Uiso 1 1 calc R . .
C22 C 0.0557(8) 0.6320(8) 0.3776(5) 0.183(4) Uani 1 1 d . . .
H22A H 0.0203 0.7004 0.3436 0.274 Uiso 1 1 calc R . .
H22B H -0.0165 0.6322 0.4179 0.274 Uiso 1 1 calc R . .
H22C H 0.0783 0.5538 0.3589 0.274 Uiso 1 1 calc R . .
C23 C 0.1643(9) 0.7794(7) 0.4135(4) 0.166(3) Uani 1 1 d . . .
H23A H 0.2491 0.7860 0.4275 0.250 Uiso 1 1 calc R . .
H23B H 0.0847 0.7978 0.4503 0.250 Uiso 1 1 calc R . .
H23C H 0.1436 0.8384 0.3731 0.250 Uiso 1 1 calc R . .
C24 C 0.6943(5) 0.7658(4) 0.0396(2) 0.0627(13) Uani 1 1 d . . .
C25 C 0.7701(6) 0.6395(4) 0.0301(3) 0.0820(16) Uani 1 1 d . . .
H25 H 0.7515 0.6020 -0.0039 0.098 Uiso 1 1 calc R . .
C26 C 0.8710(6) 0.5725(4) 0.0712(3) 0.0734(15) Uani 1 1 d . . .
H26 H 0.9184 0.4897 0.0637 0.088 Uiso 1 1 calc R . .
C27 C 0.9073(5) 0.6199(4) 0.1232(3) 0.0674(14) Uani 1 1 d . . .
C28 C 0.8304(5) 0.7431(4) 0.1334(2) 0.0657(13) Uani 1 1 d . . .
C29 C 0.7278(5) 0.8120(4) 0.0922(2) 0.0572(12) Uani 1 1 d . . .
C30 C 0.6609(5) 0.9348(4) 0.1123(2) 0.0647(13) Uani 1 1 d . . .
C31 C 0.7149(7) 0.9428(5) 0.1756(3) 0.107(2) Uani 1 1 d . . .
H31A H 0.6384 0.9495 0.2150 0.128 Uiso 1 1 calc R . .
H31B H 0.7512 1.0160 0.1693 0.128 Uiso 1 1 calc R . .
C32 C 0.8379(7) 0.8197(5) 0.1876(3) 0.101(2) Uani 1 1 d . . .
H32 H 0.8155 0.7759 0.2338 0.121 Uiso 1 1 calc R . .
C33 C 1.0223(6) 0.5390(5) 0.1643(3) 0.102(2) Uani 1 1 d . . .
H33A H 1.1131 0.5537 0.1433 0.153 Uiso 1 1 calc R . .
H33B H 1.0278 0.4519 0.1649 0.153 Uiso 1 1 calc R . .
H33C H 0.9990 0.5599 0.2107 0.153 Uiso 1 1 calc R . .
C34 C 0.9707(10) 0.8475(7) 0.1816(5) 0.191(4) Uani 1 1 d . . .
H34A H 1.0475 0.7712 0.1793 0.286 Uiso 1 1 calc R . .
H34B H 0.9711 0.8858 0.2210 0.286 Uiso 1 1 calc R . .
H34C H 0.9837 0.9044 0.1403 0.286 Uiso 1 1 calc R . .
C35 C 0.5143(6) 1.1414(4) 0.1096(3) 0.0643(14) Uani 1 1 d . . .
C36 C 0.3932(6) 1.1603(4) 0.1583(3) 0.0729(15) Uani 1 1 d . . .
C37 C 0.3464(7) 1.2741(5) 0.1869(3) 0.097(2) Uani 1 1 d . . .
H37 H 0.2648 1.2893 0.2203 0.117 Uiso 1 1 calc R . .
C38 C 0.4192(9) 1.3617(6) 0.1661(4) 0.108(2) Uani 1 1 d . . .
H38 H 0.3881 1.4360 0.1862 0.130 Uiso 1 1 calc R . .
C39 C 0.5378(8) 1.3437(5) 0.1161(4) 0.103(2) Uani 1 1 d . . .
H39 H 0.5856 1.4060 0.1028 0.123 Uiso 1 1 calc R . .
C40 C 0.5889(7) 1.2328(4) 0.0845(3) 0.0795(16) Uani 1 1 d . . .
C41 C 0.3059(8) 1.0675(6) 0.1792(4) 0.106(2) Uani 1 1 d . . .
H41 H 0.3606 0.9901 0.1591 0.127 Uiso 1 1 calc R . .
C42 C 0.1648(10) 1.1160(9) 0.1514(5) 0.201(5) Uani 1 1 d . . .
H42A H 0.1079 1.1906 0.1714 0.302 Uiso 1 1 calc R . .
H42B H 0.1138 1.0528 0.1630 0.302 Uiso 1 1 calc R . .
H42C H 0.1832 1.1354 0.1020 0.302 Uiso 1 1 calc R . .
C43 C 0.2732(12) 1.0337(8) 0.2573(4) 0.227(5) Uani 1 1 d . . .
H43A H 0.1907 1.0962 0.2759 0.340 Uiso 1 1 calc R . .
H43B H 0.3543 1.0307 0.2779 0.340 Uiso 1 1 calc R . .
H43C H 0.2539 0.9530 0.2672 0.340 Uiso 1 1 calc R . .
C44 C 0.7149(8) 1.2156(5) 0.0258(4) 0.108(2) Uani 1 1 d . . .
H44 H 0.7330 1.1321 0.0117 0.129 Uiso 1 1 calc R . .
C45 C 0.8536(8) 1.2231(7) 0.0470(5) 0.183(4) Uani 1 1 d . . .
H45A H 0.8332 1.2966 0.0697 0.274 Uiso 1 1 calc R . .
H45B H 0.9244 1.2279 0.0066 0.274 Uiso 1 1 calc R . .
H45C H 0.8896 1.1494 0.0780 0.274 Uiso 1 1 calc R . .
C46 C 0.6761(9) 1.3150(8) -0.0369(4) 0.170(4) Uani 1 1 d . . .
H46A H 0.5847 1.3155 -0.0468 0.256 Uiso 1 1 calc R . .
H46B H 0.7484 1.2947 -0.0764 0.256 Uiso 1 1 calc R . .
H46C H 0.6711 1.3966 -0.0263 0.256 Uiso 1 1 calc R . .

loop_
_atom_site_aniso_label
_atom_site_aniso_U_11
_atom_site_aniso_U_22
_atom_site_aniso_U_33
_atom_site_aniso_U_23
_atom_site_aniso_U_13
_atom_site_aniso_U_12
Ni1 0.0956(8) 0.0790(6) 0.0569(6) -0.0033(5) -0.0270(5) -0.0381(6)
Ni2 0.0739(7) 0.0350(4) 0.0728(6) -0.0235(4) -0.0264(5) 0.0020(4)
N1 0.071(3) 0.067(3) 0.066(3) -0.006(2) -0.024(2) -0.021(2)
N2 0.070(3) 0.0345(18) 0.076(3) -0.0239(18) -0.031(2) 0.0006(18)
O1 0.139(4) 0.108(3) 0.070(2) 0.002(2) -0.043(2) -0.067(3)
O2 0.113(3) 0.0407(16) 0.105(3) -0.0378(17) -0.056(2) 0.0123(18)
C1 0.085(4) 0.071(3) 0.067(4) -0.001(3) -0.025(3) -0.029(3)
C2 0.140(6) 0.100(4) 0.070(4) 0.006(3) -0.029(4) -0.063(4)
C3 0.122(5) 0.081(4) 0.092(5) 0.016(3) -0.034(4) -0.039(4)
C4 0.087(4) 0.067(3) 0.097(5) -0.010(3) -0.020(3) -0.024(3)
C5 0.073(4) 0.066(3) 0.081(4) -0.015(3) -0.018(3) -0.018(3)
C6 0.068(3) 0.063(3) 0.071(4) -0.009(3) -0.023(3) -0.021(3)
C7 0.071(4) 0.069(3) 0.062(3) -0.008(3) -0.021(3) -0.019(3)
C8 0.126(5) 0.095(4) 0.081(4) -0.016(3) -0.037(4) -0.048(4)
C9 0.090(5) 0.081(4) 0.099(5) -0.021(3) -0.031(4) -0.024(3)
C10 0.155(7) 0.076(4) 0.132(6) 0.002(4) -0.039(5) -0.050(4)
C11 0.131(7) 0.146(6) 0.142(7) -0.003(5) -0.049(5) -0.048(5)
C12 0.078(4) 0.069(3) 0.059(3) -0.006(3) -0.027(3) -0.021(3)
C13 0.081(4) 0.087(4) 0.067(4) -0.016(3) -0.012(3) -0.026(3)
C14 0.121(6) 0.099(4) 0.062(4) -0.014(3) -0.009(4) -0.045(4)
C15 0.157(7) 0.084(4) 0.072(4) 0.001(4) -0.046(5) -0.047(5)
C16 0.108(5) 0.073(4) 0.077(4) -0.007(3) -0.032(4) -0.015(3)
C17 0.100(5) 0.068(3) 0.064(4) -0.005(3) -0.029(3) -0.029(3)
C18 0.091(5) 0.133(6) 0.094(5) -0.023(4) -0.005(4) 0.002(5)
C19 0.132(6) 0.126(6) 0.153(7) -0.030(5) 0.001(5) 0.019(5)
C20 0.101(7) 0.250(11) 0.202(10) -0.045(8) -0.053(6) -0.027(7)
C21 0.080(4) 0.097(4) 0.091(5) -0.003(3) -0.011(4) -0.010(4)
C22 0.098(6) 0.195(9) 0.268(12) -0.071(8) -0.033(7) -0.033(6)
C23 0.175(8) 0.137(7) 0.184(8) -0.084(6) 0.044(6) -0.047(6)
C24 0.078(4) 0.042(2) 0.070(3) -0.018(2) -0.029(3) -0.004(2)
C25 0.106(4) 0.046(3) 0.093(4) -0.028(3) -0.030(3) 0.002(3)
C26 0.082(4) 0.039(2) 0.083(4) -0.009(3) -0.009(3) 0.005(3)
C27 0.069(3) 0.044(3) 0.083(4) -0.004(2) -0.020(3) -0.003(2)
C28 0.076(4) 0.049(3) 0.073(3) -0.008(2) -0.025(3) -0.010(3)
C29 0.064(3) 0.042(2) 0.067(3) -0.014(2) -0.020(3) -0.006(2)
C30 0.082(4) 0.044(2) 0.069(3) -0.018(2) -0.027(3) -0.003(2)
C31 0.138(6) 0.065(3) 0.117(5) -0.039(3) -0.081(4) 0.028(3)
C32 0.110(5) 0.062(3) 0.144(6) -0.026(3) -0.073(4) 0.000(3)
C33 0.099(5) 0.064(3) 0.128(5) 0.005(3) -0.044(4) 0.007(3)
C34 0.169(8) 0.127(6) 0.307(13) -0.083(7) -0.138(9) 0.010(6)
C35 0.086(4) 0.035(2) 0.075(3) -0.019(2) -0.033(3) -0.002(3)
C36 0.087(4) 0.051(3) 0.076(4) -0.031(3) -0.022(3) 0.007(3)
C37 0.119(5) 0.062(3) 0.109(5) -0.042(3) -0.042(4) 0.012(4)
C38 0.128(6) 0.060(4) 0.143(6) -0.053(4) -0.065(5) 0.018(4)
C39 0.121(6) 0.053(3) 0.157(7) -0.027(4) -0.074(5) -0.016(4)
C40 0.090(4) 0.043(3) 0.111(5) -0.022(3) -0.040(4) -0.004(3)
C41 0.110(6) 0.073(4) 0.115(5) -0.028(4) 0.019(4) -0.008(4)
C42 0.146(9) 0.236(11) 0.244(12) 0.023(9) -0.042(8) -0.107(9)
C43 0.347(15) 0.140(8) 0.131(8) 0.036(6) 0.001(9) -0.029(9)
C44 0.106(6) 0.064(4) 0.159(7) -0.017(4) -0.020(5) -0.031(4)
C45 0.111(7) 0.144(7) 0.305(13) -0.016(8) -0.067(7) -0.036(6)
C46 0.159(8) 0.177(8) 0.153(8) 0.051(7) -0.020(6) -0.057(7)

loop_
_atom_type_symbol
_atom_type_description
_atom_type_scat_dispersion_real
_atom_type_scat_dispersion_imag
_atom_type_scat_source
C C 0.0033 0.0016 'International Tables Vol C Tables 4.2.6.8 and 6.1.1.4'
H H 0.0000 0.0000 'International Tables Vol C Tables 4.2.6.8 and 6.1.1.4'
N N 0.0061 0.0033 'International Tables Vol C Tables 4.2.6.8 and 6.1.1.4'
O O 0.0106 0.0060 'International Tables Vol C Tables 4.2.6.8 and 6.1.1.4'
Ni Ni 0.3393 1.1124 'International Tables Vol C Tables 4.2.6.8 and 6.1.1.4'

loop_
_geom_angle_atom_site_label_1
_geom_angle_atom_site_label_2
_geom_angle_atom_site_label_3
_geom_angle
_geom_angle_site_symmetry_1
_geom_angle_site_symmetry_3
_geom_angle_publ_flag
O1 Ni1 O1 180.000(1) 2_666 . ?
O1 Ni1 N1 85.11(16) 2_666 . ?
O1 Ni1 N1 94.89(16) . . ?
O1 Ni1 N1 94.89(16) 2_666 2_666 ?
O1 Ni1 N1 85.11(16) . 2_666 ?
N1 Ni1 N1 180.000(1) . 2_666 ?
O2 Ni2 O2 180.0 2_675 . ?
O2 Ni2 N2 94.80(13) 2_675 2_675 ?
O2 Ni2 N2 85.20(13) . 2_675 ?
O2 Ni2 N2 85.20(13) 2_675 . ?
O2 Ni2 N2 94.80(13) . . ?
N2 Ni2 N2 180.00(9) 2_675 . ?
C7 N1 C12 117.1(4) . . ?
C7 N1 Ni1 123.1(3) . . ?
C12 N1 Ni1 119.8(3) . . ?
C30 N2 C35 114.8(4) . . ?
C30 N2 Ni2 123.9(3) . . ?
C35 N2 Ni2 121.3(3) . . ?
C1 O1 Ni1 129.2(3) . . ?
C24 O2 Ni2 128.4(3) . . ?
O1 C1 C6 121.9(5) . . ?
O1 C1 C2 121.4(5) . . ?
C6 C1 C2 116.8(5) . . ?
C3 C2 C1 119.8(5) . . ?
C2 C3 C4 123.5(5) . . ?
C5 C4 C3 116.2(5) . . ?
C5 C4 C10 123.2(5) . . ?
C3 C4 C10 120.5(5) . . ?
C4 C5 C6 120.7(5) . . ?
C4 C5 C9 130.0(5) . . ?
C6 C5 C9 109.3(5) . . ?
C1 C6 C5 122.9(5) . . ?
C1 C6 C7 125.2(5) . . ?
C5 C6 C7 111.8(4) . . ?
N1 C7 C6 125.4(4) . . ?
N1 C7 C8 127.1(5) . . ?
C6 C7 C8 107.5(4) . . ?
C9 C8 C7 105.9(4) . . ?
C11 C9 C8 111.2(5) . . ?
C11 C9 C5 114.2(5) . . ?
C8 C9 C5 105.0(4) . . ?
C13 C12 C17 122.2(5) . . ?
C13 C12 N1 119.5(5) . . ?
C17 C12 N1 118.3(5) . . ?
C12 C13 C14 117.7(5) . . ?
C12 C13 C18 121.4(5) . . ?
C14 C13 C18 120.9(6) . . ?
C15 C14 C13 121.0(6) . . ?
C16 C15 C14 119.1(6) . . ?
C17 C16 C15 124.3(6) . . ?
C16 C17 C12 115.6(5) . . ?
C16 C17 C21 122.4(5) . . ?
C12 C17 C21 122.0(5) . . ?
C19 C18 C20 112.0(6) . . ?
C19 C18 C13 112.2(6) . . ?
C20 C18 C13 111.0(6) . . ?
C17 C21 C22 113.5(6) . . ?
C17 C21 C23 110.8(5) . . ?
C22 C21 C23 110.8(6) . . ?
O2 C24 C29 123.1(4) . . ?
O2 C24 C25 121.3(4) . . ?
C29 C24 C25 115.6(4) . . ?
C26 C25 C24 119.9(4) . . ?
C25 C26 C27 124.5(4) . . ?
C28 C27 C26 115.4(4) . . ?
C28 C27 C33 124.4(5) . . ?
C26 C27 C33 120.2(4) . . ?
C27 C28 C29 120.6(4) . . ?
C27 C28 C32 128.7(4) . . ?
C29 C28 C32 110.7(4) . . ?
C24 C29 C28 123.9(4) . . ?
C24 C29 C30 124.9(4) . . ?
C28 C29 C30 111.2(4) . . ?
N2 C30 C29 124.4(4) . . ?
N2 C30 C31 127.3(4) . . ?
C29 C30 C31 108.3(4) . . ?
C30 C31 C32 106.6(4) . . ?
C34 C32 C28 114.8(6) . . ?
C34 C32 C31 110.6(6) . . ?
C28 C32 C31 102.7(4) . . ?
C36 C35 C40 123.2(4) . . ?
C36 C35 N2 119.7(4) . . ?
C40 C35 N2 117.0(5) . . ?
C35 C36 C37 118.0(6) . . ?
C35 C36 C41 122.6(4) . . ?
C37 C36 C41 119.4(6) . . ?
C38 C37 C36 120.3(6) . . ?
C37 C38 C39 121.4(6) . . ?
C38 C39 C40 121.2(6) . . ?
C35 C40 C39 115.7(6) . . ?
C35 C40 C44 122.8(4) . . ?
C39 C40 C44 121.5(6) . . ?
C36 C41 C42 111.2(6) . . ?
C36 C41 C43 113.5(7) . . ?
C42 C41 C43 108.2(7) . . ?
C40 C44 C45 112.6(7) . . ?
C40 C44 C46 109.8(6) . . ?
C45 C44 C46 110.1(6) . . ?

loop_
_geom_bond_atom_site_label_1
_geom_bond_atom_site_label_2
_geom_bond_distance
_geom_bond_site_symmetry_2
_geom_bond_publ_flag
Ni1 O1 1.823(4) 2_666 ?
Ni1 O1 1.823(4) . ?
Ni1 N1 1.944(4) . ?
Ni1 N1 1.944(4) 2_666 ?
Ni2 O2 1.845(3) 2_675 ?
Ni2 O2 1.845(3) . ?
Ni2 N2 1.923(3) 2_675 ?
Ni2 N2 1.923(3) . ?
N1 C7 1.288(6) . ?
N1 C12 1.439(6) . ?
N2 C30 1.304(5) . ?
N2 C35 1.467(5) . ?
O1 C1 1.314(5) . ?
O2 C24 1.299(5) . ?
C1 C6 1.384(6) . ?
C1 C2 1.389(7) . ?
C2 C3 1.389(7) . ?
C3 C4 1.392(7) . ?
C4 C5 1.376(7) . ?
C4 C10 1.526(7) . ?
C5 C6 1.394(6) . ?
C5 C9 1.517(7) . ?
C6 C7 1.421(6) . ?
C7 C8 1.525(6) . ?
C8 C9 1.514(7) . ?
C9 C11 1.459(8) . ?
C12 C13 1.384(7) . ?
C12 C17 1.431(7) . ?
C13 C14 1.411(7) . ?
C13 C18 1.526(8) . ?
C14 C15 1.366(8) . ?
C15 C16 1.366(8) . ?
C16 C17 1.364(7) . ?
C17 C21 1.492(7) . ?
C18 C19 1.509(9) . ?
C18 C20 1.509(9) . ?
C21 C22 1.503(8) . ?
C21 C23 1.519(8) . ?
C24 C29 1.380(6) . ?
C24 C25 1.418(6) . ?
C25 C26 1.373(6) . ?
C26 C27 1.393(6) . ?
C27 C28 1.392(6) . ?
C27 C33 1.508(6) . ?
C28 C29 1.392(6) . ?
C28 C32 1.518(7) . ?
C29 C30 1.427(6) . ?
C30 C31 1.490(6) . ?
C31 C32 1.561(7) . ?
C32 C34 1.415(9) . ?
C35 C36 1.369(7) . ?
C35 C40 1.404(7) . ?
C36 C37 1.402(6) . ?
C36 C41 1.498(8) . ?
C37 C38 1.348(8) . ?
C38 C39 1.366(9) . ?
C39 C40 1.405(7) . ?
C40 C44 1.519(8) . ?
C41 C42 1.514(9) . ?
C41 C43 1.527(9) . ?
C44 C45 1.541(9) . ?
C44 C46 1.546(9) . ?
